data_7131630
loop_
_publ_author_name
'Li, Cheng'
'Zhao, Bin'
'Mao, Guojiang'
'Deng, Guo-Jun'

_publ_section_title
;
 Rhodium(III)-catalyzed mild and regioselective dearomative
 spirocyclization of 2-aryl-3-nitrosoindoles with alkynes.
;
_journal_issue 46
_journal_name_full 'Chemical communications (Cambridge, England)'
_journal_page_first 7044
_journal_page_last 7047
_journal_paper_doi 10.1039/d3cc01940c
_journal_volume 59
_journal_year 2023
_chemical_formula_moiety 'C24 H19 Cl N2 O'
_chemical_formula_sum 'C24 H19 Cl N2 O'
_chemical_formula_weight 386.86
_space_group_crystal_system monoclinic
_space_group_IT_number 14
_space_group_name_Hall '-P 2ybc'
_space_group_name_H-M_alt 'P 1 21/c 1'
_atom_sites_solution_hydrogens geom
_atom_sites_solution_primary direct
_audit_block_doi 10.5517/ccdc.csd.cc2fglj1
_audit_creation_date 2023-01-06
_audit_creation_method
;
Olex2 1.5-beta
(compiled 2022.04.07 svn.rca3783a0 for OlexSys, GUI svn.r6439)
;
_audit_update_record
;
2023-03-13 deposited with the CCDC.	2023-05-15 downloaded from the CCDC.
;
_cell_angle_alpha 90
_cell_angle_beta 109.930(4)
_cell_angle_gamma 90
_cell_formula_units_Z 4
_cell_length_a 11.2188(4)
_cell_length_b 20.7777(7)
_cell_length_c 8.8300(3)
_cell_measurement_reflns_used 4340
_cell_measurement_temperature 199.99(10)
_cell_measurement_theta_max 73.2190
_cell_measurement_theta_min 2.0850
_cell_volume 1935.01(13)
_computing_cell_refinement 'CrysAlisPro 1.171.38.43f (Rigaku OD, 2015)'
_computing_data_collection 'CrysAlisPro 1.171.38.43f (Rigaku OD, 2015)'
_computing_data_reduction 'CrysAlisPro 1.171.38.43f (Rigaku OD, 2015)'
_computing_molecular_graphics 'Olex2 1.5-beta (Dolomanov et al., 2009)'
_computing_publication_material 'Olex2 1.5-beta (Dolomanov et al., 2009)'
_computing_structure_refinement 'SHELXL n/a (Sheldrick, 2015)'
_computing_structure_solution 'SHELXS  (Sheldrick, 2008)'
_diffrn_ambient_environment N~2~
_diffrn_ambient_temperature 199.99(10)
_diffrn_detector 'CCD plate'
_diffrn_detector_area_resol_mean 5.2684
_diffrn_detector_type AtlasS2
_diffrn_measured_fraction_theta_full 1.000
_diffrn_measured_fraction_theta_max 0.974
_diffrn_measurement_details
;
List of Runs (angles in degrees, time in seconds):

  # Type    Start    End  Width  t~exp~   \w     \q     \k     \f   Frames
#--------------------------------------------------------------------------
  1  \w     30.00  57.00   1.00    1.00    --   40.92  37.00  30.00   27
  2  \w     39.00 131.00   1.00    1.00    --  107.58 -45.00 -60.00   92
  3  \w     71.00 109.00   1.00    1.00    --  107.58 -94.00-150.00   38
  4  \w     60.00  97.00   1.00    1.00    --  107.58 -94.00 -60.00   37
  5  \w     52.00 128.00   1.00    1.00    --  107.58 -61.00  30.00   76
  6  \w     82.00 175.00   1.00    1.00    --  107.58  30.00 120.00   93
  7  \w    140.00 177.00   1.00    1.00    --  107.58 126.00 -62.00   37
  8  \w     95.00 125.00   1.00    1.00    --  107.58 126.00 -62.00   30
  9  \w      2.00  60.00   1.00    1.00    --   40.92 -99.00 150.00   58
 10  \w     35.00  88.00   1.00    1.00    --   40.92-125.00 -30.00   53
 11  \w     27.00  52.00   1.00    1.00    --  107.58 -94.00-150.00   25
 12  \w   -113.00 -20.00   1.00    1.00    --  -40.92 -37.00 -90.00   93
;
_diffrn_measurement_device 'four-circle diffractometer'
_diffrn_measurement_device_type 'SuperNova, Dual, Cu at zero, AtlasS2'
_diffrn_measurement_method '\w scans'
_diffrn_orient_matrix_type 'CrysAlisPro convention (1999,Acta A55,543-557)'
_diffrn_orient_matrix_UB_11 -0.1431740000
_diffrn_orient_matrix_UB_12 0.0142735000
_diffrn_orient_matrix_UB_13 -0.0535211000
_diffrn_orient_matrix_UB_21 0.0285427000
_diffrn_orient_matrix_UB_22 0.0725702000
_diffrn_orient_matrix_UB_23 0.0227677000
_diffrn_orient_matrix_UB_31 -0.0052729000
_diffrn_orient_matrix_UB_32 0.0050566000
_diffrn_orient_matrix_UB_33 -0.1762453000
_diffrn_radiation_monochromator mirror
_diffrn_radiation_probe x-ray
_diffrn_radiation_type 'Cu K\a'
_diffrn_radiation_wavelength 1.54184
_diffrn_reflns_av_R_equivalents 0.0305
_diffrn_reflns_av_unetI/netI 0.0372
_diffrn_reflns_Laue_measured_fraction_full 1.000
_diffrn_reflns_Laue_measured_fraction_max 0.974
_diffrn_reflns_limit_h_max 13
_diffrn_reflns_limit_h_min -12
_diffrn_reflns_limit_k_max 23
_diffrn_reflns_limit_k_min -25
_diffrn_reflns_limit_l_max 6
_diffrn_reflns_limit_l_min -10
_diffrn_reflns_number 7351
_diffrn_reflns_point_group_measured_fraction_full 1.000
_diffrn_reflns_point_group_measured_fraction_max 0.974
_diffrn_reflns_theta_full 67.684
_diffrn_reflns_theta_max 73.813
_diffrn_reflns_theta_min 4.192
_diffrn_source 'micro-focus sealed X-ray tube'
_diffrn_source_type 'SuperNova (Cu) X-ray Source'
_exptl_absorpt_coefficient_mu 1.873
_exptl_absorpt_correction_T_max 1.00000
_exptl_absorpt_correction_T_min 0.63492
_exptl_absorpt_correction_type multi-scan
_exptl_absorpt_process_details
;
CrysAlisPro 1.171.38.43f (Rigaku Oxford Diffraction, 2015)
Empirical absorption correction using spherical harmonics,
 implemented in SCALE3 ABSPACK scaling algorithm.
;
_exptl_crystal_colour 'light yellow'
_exptl_crystal_density_diffrn 1.328
_exptl_crystal_description block
_exptl_crystal_F_000 808
_exptl_crystal_size_max 0.13
_exptl_crystal_size_mid 0.12
_exptl_crystal_size_min 0.1
_refine_diff_density_max 0.462
_refine_diff_density_min -0.511
_refine_diff_density_rms 0.057
_refine_ls_extinction_coef 0.0017(3)
_refine_ls_extinction_expression Fc^*^=kFc[1+0.001xFc^2^\l^3^/sin(2\q)]^-1/4^
_refine_ls_extinction_method 'SHELXL-2018/3 (Sheldrick 2018)'
_refine_ls_goodness_of_fit_ref 1.032
_refine_ls_hydrogen_treatment constr
_refine_ls_matrix_type full
_refine_ls_number_parameters 257
_refine_ls_number_reflns 3811
_refine_ls_number_restraints 0
_refine_ls_restrained_S_all 1.032
_refine_ls_R_factor_all 0.0524
_refine_ls_R_factor_gt 0.0476
_refine_ls_shift/su_max 0.000
_refine_ls_shift/su_mean 0.000
_refine_ls_structure_factor_coef Fsqd
_refine_ls_weighting_details 'w=1/[\s^2^(Fo^2^)+(0.0806P)^2^+0.5660P] where P=(Fo^2^+2Fc^2^)/3'
_refine_ls_weighting_scheme calc
_refine_ls_wR_factor_gt 0.1347
_refine_ls_wR_factor_ref 0.1402
_reflns_Friedel_coverage 0.000
_reflns_number_gt 3352
_reflns_number_total 3811
_reflns_threshold_expression 'I > 2\s(I)'
_cod_data_source_file d3cc01940c2.cif
_cod_data_source_block 553
_cod_depositor_comments 'Adding full bibliography for 7131630--7131631.cif.'
_cod_original_cell_volume 1935.01(12)
_cod_database_code 7131630
_shelx_shelxl_version_number 2018/3
_shelx_space_group_comment
;
The symmetry employed for this shelxl refinement is uniquely defined
by the following loop, which should always be used as a source of
symmetry information in preference to the above space-group names.
They are only intended as comments.
;
_olex2_refinement_description
;
1. Fixed Uiso
 At 1.2 times of:
  All C(H) groups
 At 1.5 times of:
  All C(H,H,H) groups, All O(H) groups
2.a Aromatic/amide H refined with riding coordinates:
 C2(H2), C3(H3), C4(H4), C5(H5), C12(H12), C13(H13), C14(H14), C15(H15),
 C16(H16), C20(H20), C21(H21), C23(H23)
2.b Idealised Me refined as rotating group:
 C10(H10A,H10B,H10C), C24(H24A,H24B,H24C)
2.c Idealised tetrahedral OH refined as rotating group:
 O1(H1)
;
_olex2_submission_special_instructions 'No special instructions were received'
_oxdiff_exptl_absorpt_empirical_details
;
Empirical correction (ABSPACK) includes:
- Absorption correction using spherical harmonics
- Frame scaling
;
_oxdiff_exptl_absorpt_empirical_full_max 1.537
_oxdiff_exptl_absorpt_empirical_full_min 0.527

loop_
_space_group_symop_operation_xyz
'x, y, z'
'-x, y+1/2, -z+1/2'
'-x, -y, -z'
'x, -y-1/2, z-1/2'

loop_
_atom_site_label
_atom_site_type_symbol
_atom_site_fract_x
_atom_site_fract_y
_atom_site_fract_z
_atom_site_U_iso_or_equiv
_atom_site_adp_type
_atom_site_occupancy
_atom_site_site_symmetry_order
_atom_site_calc_flag
_atom_site_refinement_flags_posn
_atom_site_refinement_flags_adp
_atom_site_refinement_flags_occupancy
_atom_site_disorder_assembly
_atom_site_disorder_group
Cl1 Cl 0.22582(6) 0.20765(3) 0.03976(10) 0.0715(2) Uani 1 1 d . . . . .
O1 O 0.41833(11) 0.43211(6) -0.02466(13) 0.0319(3) Uani 1 1 d . . . . .
H1 H 0.398457 0.465631 -0.080869 0.048 Uiso 1 1 calc R U . . .
N1 N 0.53735(12) 0.44091(6) 0.09672(15) 0.0267(3) Uani 1 1 d . . . . .
N2 N 0.72136(14) 0.32661(7) 0.37518(17) 0.0342(3) Uani 1 1 d . . . . .
C1 C 0.74365(15) 0.49303(8) 0.47927(18) 0.0295(3) Uani 1 1 d . . . . .
C2 C 0.74123(18) 0.53940(9) 0.5922(2) 0.0354(4) Uani 1 1 d . . . . .
H2 H 0.786401 0.578710 0.601298 0.042 Uiso 1 1 calc R U . . .
C3 C 0.67067(19) 0.52638(9) 0.6910(2) 0.0390(4) Uani 1 1 d . . . . .
H3 H 0.668043 0.557260 0.769131 0.047 Uiso 1 1 calc R U . . .
C4 C 0.60410(18) 0.46927(10) 0.6779(2) 0.0392(4) Uani 1 1 d . . . . .
H4 H 0.556786 0.461539 0.747138 0.047 Uiso 1 1 calc R U . . .
C5 C 0.60582(17) 0.42303(9) 0.5642(2) 0.0346(4) Uani 1 1 d . . . . .
H5 H 0.559901 0.383920 0.554268 0.042 Uiso 1 1 calc R U . . .
C6 C 0.67607(16) 0.43577(8) 0.46665(18) 0.0286(3) Uani 1 1 d . . . . .
C7 C 0.69622(15) 0.39500(7) 0.33387(18) 0.0275(3) Uani 1 1 d . . . . .
C8 C 0.79843(15) 0.43272(8) 0.29394(18) 0.0279(3) Uani 1 1 d . . . . .
C9 C 0.81577(15) 0.49046(8) 0.36709(18) 0.0288(3) Uani 1 1 d . . . . .
C10 C 0.89473(17) 0.54541(9) 0.3465(2) 0.0376(4) Uani 1 1 d . . . . .
H10A H 0.953797 0.530111 0.294335 0.056 Uiso 1 1 calc R U . . .
H10B H 0.942644 0.563541 0.452237 0.056 Uiso 1 1 calc R U . . .
H10C H 0.839560 0.578629 0.279427 0.056 Uiso 1 1 calc R U . . .
C11 C 0.86134(15) 0.40860(8) 0.18218(19) 0.0309(4) Uani 1 1 d . . . . .
C12 C 0.94182(18) 0.35555(9) 0.2231(2) 0.0379(4) Uani 1 1 d . . . . .
H12 H 0.951762 0.332749 0.319912 0.046 Uiso 1 1 calc R U . . .
C13 C 1.00771(19) 0.33566(10) 0.1237(3) 0.0453(5) Uani 1 1 d . . . . .
H13 H 1.064603 0.300312 0.154696 0.054 Uiso 1 1 calc R U . . .
C14 C 0.9909(2) 0.36697(12) -0.0196(3) 0.0525(5) Uani 1 1 d . . . . .
H14 H 1.034880 0.352894 -0.088340 0.063 Uiso 1 1 calc R U . . .
C15 C 0.9099(2) 0.41876(14) -0.0624(3) 0.0621(7) Uani 1 1 d . . . . .
H15 H 0.897523 0.440269 -0.161566 0.075 Uiso 1 1 calc R U . . .
C16 C 0.8462(2) 0.43979(12) 0.0384(2) 0.0490(5) Uani 1 1 d . . . . .
H16 H 0.791564 0.476034 0.008230 0.059 Uiso 1 1 calc R U . . .
C17 C 0.57208(15) 0.39203(7) 0.18981(18) 0.0257(3) Uani 1 1 d . . . . .
C18 C 0.51697(17) 0.32882(8) 0.19183(19) 0.0302(4) Uani 1 1 d . . . . .
C19 C 0.61000(18) 0.29226(8) 0.3070(2) 0.0337(4) Uani 1 1 d . . . . .
C20 C 0.5849(2) 0.22861(9) 0.3384(2) 0.0450(5) Uani 1 1 d . . . . .
H20 H 0.647274 0.203291 0.415084 0.054 Uiso 1 1 calc R U . . .
C21 C 0.4663(2) 0.20367(9) 0.2542(3) 0.0495(5) Uani 1 1 d . . . . .
H21 H 0.446866 0.160676 0.274020 0.059 Uiso 1 1 calc R U . . .
C22 C 0.3756(2) 0.24043(9) 0.1415(3) 0.0450(5) Uani 1 1 d . . . . .
C23 C 0.39848(19) 0.30331(8) 0.1069(2) 0.0364(4) Uani 1 1 d . . . . .
H23 H 0.335856 0.327914 0.028552 0.044 Uiso 1 1 calc R U . . .
C24 C 0.8112(2) 0.30956(11) 0.5323(2) 0.0491(5) Uani 1 1 d . . . . .
H24A H 0.880434 0.340999 0.563892 0.074 Uiso 1 1 calc R U . . .
H24B H 0.845647 0.266599 0.527110 0.074 Uiso 1 1 calc R U . . .
H24C H 0.768032 0.309574 0.611930 0.074 Uiso 1 1 calc R U . . .

loop_
_atom_site_aniso_label
_atom_site_aniso_U_11
_atom_site_aniso_U_22
_atom_site_aniso_U_33
_atom_site_aniso_U_23
_atom_site_aniso_U_13
_atom_site_aniso_U_12
Cl1 0.0670(4) 0.0421(3) 0.1127(6) -0.0256(3) 0.0401(4) -0.0276(3)
O1 0.0330(6) 0.0285(6) 0.0296(6) 0.0017(4) 0.0048(5) -0.0031(5)
N1 0.0284(7) 0.0261(6) 0.0254(6) 0.0009(5) 0.0087(5) -0.0013(5)
N2 0.0421(8) 0.0262(7) 0.0359(7) 0.0081(6) 0.0156(6) 0.0066(6)
C1 0.0309(8) 0.0300(8) 0.0263(7) 0.0022(6) 0.0081(6) 0.0031(6)
C2 0.0414(9) 0.0322(9) 0.0315(8) -0.0031(7) 0.0111(7) 0.0015(7)
C3 0.0472(10) 0.0406(10) 0.0309(8) -0.0020(7) 0.0157(7) 0.0092(8)
C4 0.0461(10) 0.0458(10) 0.0313(9) 0.0035(7) 0.0204(8) 0.0070(8)
C5 0.0398(9) 0.0359(9) 0.0317(8) 0.0058(7) 0.0168(7) 0.0021(7)
C6 0.0327(8) 0.0291(8) 0.0239(7) 0.0044(6) 0.0097(6) 0.0044(6)
C7 0.0325(8) 0.0241(8) 0.0275(7) 0.0040(6) 0.0123(6) 0.0036(6)
C8 0.0268(8) 0.0320(8) 0.0253(7) 0.0041(6) 0.0094(6) 0.0025(6)
C9 0.0278(8) 0.0305(8) 0.0274(7) 0.0027(6) 0.0085(6) 0.0015(6)
C10 0.0368(9) 0.0356(9) 0.0420(9) 0.0005(7) 0.0154(7) -0.0047(7)
C11 0.0281(8) 0.0362(9) 0.0297(8) -0.0025(7) 0.0115(6) -0.0015(7)
C12 0.0389(9) 0.0360(9) 0.0404(9) -0.0027(7) 0.0156(8) 0.0030(7)
C13 0.0392(10) 0.0444(11) 0.0554(12) -0.0115(9) 0.0201(9) 0.0043(8)
C14 0.0476(11) 0.0698(15) 0.0494(11) -0.0106(10) 0.0284(9) 0.0025(10)
C15 0.0654(15) 0.0881(19) 0.0456(12) 0.0160(12) 0.0356(11) 0.0207(13)
C16 0.0513(12) 0.0630(13) 0.0393(10) 0.0120(9) 0.0238(9) 0.0183(10)
C17 0.0307(8) 0.0233(7) 0.0265(7) -0.0004(6) 0.0141(6) -0.0009(6)
C18 0.0422(9) 0.0225(7) 0.0318(8) -0.0018(6) 0.0205(7) -0.0015(7)
C19 0.0496(10) 0.0243(8) 0.0355(9) 0.0016(6) 0.0254(8) 0.0025(7)
C20 0.0712(14) 0.0255(9) 0.0501(11) 0.0069(8) 0.0361(10) 0.0063(9)
C21 0.0779(15) 0.0219(8) 0.0664(13) -0.0039(8) 0.0475(12) -0.0086(9)
C22 0.0580(12) 0.0298(9) 0.0597(12) -0.0131(8) 0.0363(10) -0.0142(8)
C23 0.0458(10) 0.0281(8) 0.0417(9) -0.0073(7) 0.0231(8) -0.0069(7)
C24 0.0552(12) 0.0452(11) 0.0433(11) 0.0162(9) 0.0120(9) 0.0155(10)

loop_
_atom_type_symbol
_atom_type_description
_atom_type_scat_dispersion_real
_atom_type_scat_dispersion_imag
_atom_type_scat_source
C C 0.0181 0.0091 'International Tables Vol C Tables 4.2.6.8 and 6.1.1.4'
H H 0.0000 0.0000 'International Tables Vol C Tables 4.2.6.8 and 6.1.1.4'
Cl Cl 0.3639 0.7018 'International Tables Vol C Tables 4.2.6.8 and 6.1.1.4'
N N 0.0311 0.0180 'International Tables Vol C Tables 4.2.6.8 and 6.1.1.4'
O O 0.0492 0.0322 'International Tables Vol C Tables 4.2.6.8 and 6.1.1.4'

loop_
_geom_angle_atom_site_label_1
_geom_angle_atom_site_label_2
_geom_angle_atom_site_label_3
_geom_angle
_geom_angle_site_symmetry_1
_geom_angle_site_symmetry_3
_geom_angle_publ_flag
N1 O1 H1 109.5 . . ?
C17 N1 O1 112.76(13) . . ?
C19 N2 C7 108.77(13) . . ?
C19 N2 C24 121.21(15) . . ?
C24 N2 C7 118.97(15) . . ?
C2 C1 C9 130.77(16) . . ?
C6 C1 C2 120.30(15) . . ?
C6 C1 C9 108.80(14) . . ?
C1 C2 H2 121.0 . . ?
C3 C2 C1 117.95(17) . . ?
C3 C2 H2 121.0 . . ?
C2 C3 H3 119.3 . . ?
C4 C3 C2 121.36(17) . . ?
C4 C3 H3 119.3 . . ?
C3 C4 H4 119.6 . . ?
C3 C4 C5 120.70(17) . . ?
C5 C4 H4 119.6 . . ?
C4 C5 H5 121.0 . . ?
C6 C5 C4 117.98(17) . . ?
C6 C5 H5 121.0 . . ?
C1 C6 C7 108.45(14) . . ?
C5 C6 C1 121.71(16) . . ?
C5 C6 C7 129.84(16) . . ?
N2 C7 C6 114.36(12) . . ?
N2 C7 C8 117.25(13) . . ?
N2 C7 C17 102.12(13) . . ?
C6 C7 C17 109.23(12) . . ?
C8 C7 C6 102.26(13) . . ?
C8 C7 C17 111.74(12) . . ?
C9 C8 C7 110.13(13) . . ?
C9 C8 C11 126.69(15) . . ?
C11 C8 C7 123.09(14) . . ?
C1 C9 C10 122.45(15) . . ?
C8 C9 C1 109.36(14) . . ?
C8 C9 C10 128.18(15) . . ?
C9 C10 H10A 109.5 . . ?
C9 C10 H10B 109.5 . . ?
C9 C10 H10C 109.5 . . ?
H10A C10 H10B 109.5 . . ?
H10A C10 H10C 109.5 . . ?
H10B C10 H10C 109.5 . . ?
C12 C11 C8 120.57(15) . . ?
C16 C11 C8 121.01(16) . . ?
C16 C11 C12 118.36(16) . . ?
C11 C12 H12 119.7 . . ?
C11 C12 C13 120.61(18) . . ?
C13 C12 H12 119.7 . . ?
C12 C13 H13 119.9 . . ?
C14 C13 C12 120.26(19) . . ?
C14 C13 H13 119.9 . . ?
C13 C14 H14 120.2 . . ?
C15 C14 C13 119.56(18) . . ?
C15 C14 H14 120.2 . . ?
C14 C15 H15 119.8 . . ?
C14 C15 C16 120.4(2) . . ?
C16 C15 H15 119.8 . . ?
C11 C16 C15 120.8(2) . . ?
C11 C16 H16 119.6 . . ?
C15 C16 H16 119.6 . . ?
N1 C17 C7 119.45(14) . . ?
N1 C17 C18 133.34(15) . . ?
C18 C17 C7 107.21(13) . . ?
C19 C18 C17 106.43(15) . . ?
C23 C18 C17 132.10(16) . . ?
C23 C18 C19 121.46(16) . . ?
N2 C19 C18 111.90(14) . . ?
N2 C19 C20 127.84(18) . . ?
C20 C19 C18 120.25(19) . . ?
C19 C20 H20 121.0 . . ?
C21 C20 C19 118.0(2) . . ?
C21 C20 H20 121.0 . . ?
C20 C21 H21 119.5 . . ?
C20 C21 C22 121.03(17) . . ?
C22 C21 H21 119.5 . . ?
C21 C22 Cl1 119.72(15) . . ?
C21 C22 C23 122.2(2) . . ?
C23 C22 Cl1 118.09(18) . . ?
C18 C23 H23 121.4 . . ?
C22 C23 C18 117.10(19) . . ?
C22 C23 H23 121.4 . . ?
N2 C24 H24A 109.5 . . ?
N2 C24 H24B 109.5 . . ?
N2 C24 H24C 109.5 . . ?
H24A C24 H24B 109.5 . . ?
H24A C24 H24C 109.5 . . ?
H24B C24 H24C 109.5 . . ?

loop_
_geom_bond_atom_site_label_1
_geom_bond_atom_site_label_2
_geom_bond_distance
_geom_bond_site_symmetry_2
_geom_bond_publ_flag
Cl1 C22 1.751(2) . ?
O1 H1 0.8400 . ?
O1 N1 1.4105(17) . ?
N1 C17 1.281(2) . ?
N2 C7 1.470(2) . ?
N2 C19 1.386(2) . ?
N2 C24 1.454(2) . ?
C1 C2 1.393(2) . ?
C1 C6 1.395(2) . ?
C1 C9 1.478(2) . ?
C2 H2 0.9500 . ?
C2 C3 1.390(3) . ?
C3 H3 0.9500 . ?
C3 C4 1.386(3) . ?
C4 H4 0.9500 . ?
C4 C5 1.395(3) . ?
C5 H5 0.9500 . ?
C5 C6 1.377(2) . ?
C6 C7 1.524(2) . ?
C7 C8 1.526(2) . ?
C7 C17 1.534(2) . ?
C8 C9 1.345(2) . ?
C8 C11 1.483(2) . ?
C9 C10 1.494(2) . ?
C10 H10A 0.9800 . ?
C10 H10B 0.9800 . ?
C10 H10C 0.9800 . ?
C11 C12 1.392(3) . ?
C11 C16 1.384(3) . ?
C12 H12 0.9500 . ?
C12 C13 1.389(3) . ?
C13 H13 0.9500 . ?
C13 C14 1.377(3) . ?
C14 H14 0.9500 . ?
C14 C15 1.375(3) . ?
C15 H15 0.9500 . ?
C15 C16 1.388(3) . ?
C16 H16 0.9500 . ?
C17 C18 1.454(2) . ?
C18 C19 1.406(3) . ?
C18 C23 1.389(3) . ?
C19 C20 1.399(2) . ?
C20 H20 0.9500 . ?
C20 C21 1.384(3) . ?
C21 H21 0.9500 . ?
C21 C22 1.385(3) . ?
C22 C23 1.385(3) . ?
C23 H23 0.9500 . ?
C24 H24A 0.9800 . ?
C24 H24B 0.9800 . ?
C24 H24C 0.9800 . ?

loop_
_geom_torsion_atom_site_label_1
_geom_torsion_atom_site_label_2
_geom_torsion_atom_site_label_3
_geom_torsion_atom_site_label_4
_geom_torsion
_geom_torsion_site_symmetry_1
_geom_torsion_site_symmetry_2
_geom_torsion_site_symmetry_3
_geom_torsion_site_symmetry_4
_geom_torsion_publ_flag
Cl1 C22 C23 C18 178.52(13) . . . . ?
O1 N1 C17 C7 -176.79(12) . . . . ?
O1 N1 C17 C18 3.1(2) . . . . ?
N1 C17 C18 C19 169.91(17) . . . . ?
N1 C17 C18 C23 -11.0(3) . . . . ?
N2 C7 C8 C9 -136.08(15) . . . . ?
N2 C7 C8 C11 47.2(2) . . . . ?
N2 C7 C17 N1 -162.74(14) . . . . ?
N2 C7 C17 C18 17.34(15) . . . . ?
N2 C19 C20 C21 -179.33(17) . . . . ?
C1 C2 C3 C4 -0.3(3) . . . . ?
C1 C6 C7 N2 135.94(14) . . . . ?
C1 C6 C7 C8 8.15(16) . . . . ?
C1 C6 C7 C17 -110.35(15) . . . . ?
C2 C1 C6 C5 -0.2(2) . . . . ?
C2 C1 C6 C7 179.83(14) . . . . ?
C2 C1 C9 C8 172.98(17) . . . . ?
C2 C1 C9 C10 -6.4(3) . . . . ?
C2 C3 C4 C5 -0.1(3) . . . . ?
C3 C4 C5 C6 0.4(3) . . . . ?
C4 C5 C6 C1 -0.2(3) . . . . ?
C4 C5 C6 C7 179.74(16) . . . . ?
C5 C6 C7 N2 -44.0(2) . . . . ?
C5 C6 C7 C8 -171.81(17) . . . . ?
C5 C6 C7 C17 69.7(2) . . . . ?
C6 C1 C2 C3 0.5(2) . . . . ?
C6 C1 C9 C8 -2.89(18) . . . . ?
C6 C1 C9 C10 177.72(15) . . . . ?
C6 C7 C8 C9 -10.16(17) . . . . ?
C6 C7 C8 C11 173.12(14) . . . . ?
C6 C7 C17 N1 75.82(17) . . . . ?
C6 C7 C17 C18 -104.11(14) . . . . ?
C7 N2 C19 C18 13.56(18) . . . . ?
C7 N2 C19 C20 -167.67(17) . . . . ?
C7 C8 C9 C1 8.37(18) . . . . ?
C7 C8 C9 C10 -172.28(16) . . . . ?
C7 C8 C11 C12 -67.8(2) . . . . ?
C7 C8 C11 C16 115.1(2) . . . . ?
C7 C17 C18 C19 -10.18(16) . . . . ?
C7 C17 C18 C23 168.91(17) . . . . ?
C8 C7 C17 N1 -36.59(19) . . . . ?
C8 C7 C17 C18 143.48(13) . . . . ?
C8 C11 C12 C13 -175.47(17) . . . . ?
C8 C11 C16 C15 177.0(2) . . . . ?
C9 C1 C2 C3 -175.01(17) . . . . ?
C9 C1 C6 C5 176.17(15) . . . . ?
C9 C1 C6 C7 -3.80(18) . . . . ?
C9 C8 C11 C12 116.0(2) . . . . ?
C9 C8 C11 C16 -61.1(3) . . . . ?
C11 C8 C9 C1 -175.05(15) . . . . ?
C11 C8 C9 C10 4.3(3) . . . . ?
C11 C12 C13 C14 -2.2(3) . . . . ?
C12 C11 C16 C15 -0.1(3) . . . . ?
C12 C13 C14 C15 1.1(3) . . . . ?
C13 C14 C15 C16 0.5(4) . . . . ?
C14 C15 C16 C11 -1.0(4) . . . . ?
C16 C11 C12 C13 1.7(3) . . . . ?
C17 C7 C8 C9 106.56(15) . . . . ?
C17 C7 C8 C11 -70.16(19) . . . . ?
C17 C18 C19 N2 -1.73(18) . . . . ?
C17 C18 C19 C20 179.39(15) . . . . ?
C17 C18 C23 C22 -178.50(16) . . . . ?
C18 C19 C20 C21 -0.6(3) . . . . ?
C19 N2 C7 C6 99.32(16) . . . . ?
C19 N2 C7 C8 -140.98(14) . . . . ?
C19 N2 C7 C17 -18.52(16) . . . . ?
C19 C18 C23 C22 0.5(2) . . . . ?
C19 C20 C21 C22 0.5(3) . . . . ?
C20 C21 C22 Cl1 -178.97(15) . . . . ?
C20 C21 C22 C23 0.2(3) . . . . ?
C21 C22 C23 C18 -0.7(3) . . . . ?
C23 C18 C19 N2 179.06(14) . . . . ?
C23 C18 C19 C20 0.2(2) . . . . ?
C24 N2 C7 C6 -45.1(2) . . . . ?
C24 N2 C7 C8 74.6(2) . . . . ?
C24 N2 C7 C17 -162.98(15) . . . . ?
C24 N2 C19 C18 157.08(16) . . . . ?
C24 N2 C19 C20 -24.2(3) . . . . ?
